data_1534660
loop_
_publ_author_name
'Assoud, A.'
'Kleinke, H.'
'Soheilnia, N.'

_publ_section_title
;
 The new semiconducting polychalcogenide Ba2 Sn Se5 exhibiting Se3(2-)
 units and distorted Sn Se6 octahedra
;
_journal_name_full 'Journal of Solid State Chemistry'
_journal_page_first 1087
_journal_page_last 1093
_journal_volume 178
_journal_year 2005
_chemical_formula_sum 'Ba2 Se5 Sn'
_chemical_name_systematic 'Ba2 Sn Se5'
_space_group_IT_number 19
_symmetry_space_group_name_Hall 'P 2ac 2ab'
_symmetry_space_group_name_H-M 'P 21 21 21'
_cell_angle_alpha 90
_cell_angle_beta 90
_cell_angle_gamma 90
_cell_formula_units_Z 16
_cell_length_a 12.3572
_cell_length_b 17.2354
_cell_length_c 18.1337
_cell_volume 3862.139
_citation_journal_id_ASTM JSSCBI
_cod_data_source_file Assoud_JSSCBI_2005_1790.cif
_cod_data_source_block Ba2Se5Sn1
_cod_original_cell_volume 3862.138
_cod_original_formula_sum 'Ba2 Se5 Sn1'
_cod_database_code 1534660

loop_
_symmetry_equiv_pos_as_xyz
x,y,z
-x+1/2,-y,z+1/2
x+1/2,-y+1/2,-z
-x,y+1/2,-z+1/2

loop_
_atom_site_label
_atom_site_type_symbol
_atom_site_fract_x
_atom_site_fract_y
_atom_site_fract_z
_atom_site_occupancy
_atom_site_U_iso_or_equiv
Se12 Se-1 0.62084 0.23698 0.01859 1 0.0
Se10 Se-1 0.50828 0.07515 0.3833 1 0.0
Sn4 Sn+4 0.15057 0.31601 0.3621 1 0.0
Ba2 Ba+2 0.3589 0.17831 0.25424 1 0.0
Se15 Se-1 0.24001 0.47496 0.98323 1 0.0
Se13 Se-1 0.19057 0.10201 0.38456 1 0.0
Ba5 Ba+2 0.36648 0.17654 0.75223 1 0.0
Ba6 Ba+2 0.8669 0.318 0.49689 1 0.0
Ba4 Ba+2 0.48992 0.43262 0.49505 1 0.0
Sn1 Sn+4 0.18608 0.37434 0.87227 1 0.0
Ba3 Ba+2 0.49582 0.42713 0.74393 1 0.0
Se7 Se-1 0.49115 0.07479 0.13126 1 0.0
Se16 Se-1 0.81077 0.6082 0.87257 1 0.0
Sn2 Sn+4 0.18095 0.36774 0.0738 1 0.0
Se6 Se-1 0.85666 0.17379 0.38085 1 0.0
Se5 Se-1 0.37747 0.31577 0.8729 1 0.0
Se2 Se-1 0.36091 0.32428 0.12441 1 0.0
Sn3 Sn+4 0.67839 0.13009 0.32934 1 0.0
Se17 Se-1 0.24909 0.99666 0.05314 1 0.0
Se3 Se-1 0.01458 0.42533 0.36916 1 0.0
Se20 Se-1 0.11061 0.25039 0.24014 1 0.0
Ba7 Ba+2 0.00565 0.56863 0.74664 1 0.0
Se11 Se-1 0.23959 0.47585 0.76077 1 0.0
Se8 Se-1 0.61984 0.23906 0.24368 1 0.0
Se18 Se-1 0.25075 0.99722 0.30416 1 0.0
Ba1 Ba+2 0.36392 0.17696 0.0029 1 0.0
Ba8 Ba+2 0.00594 0.57018 0.49446 1 0.0
Se4 Se-1 0.50851 0.07427 0.87817 1 0.0
Se19 Se-1 0.1112 0.23874 0.47773 1 0.0
Se14 Se-1 0.18849 0.10708 0.87936 1 0.0
Se9 Se-1 0.18919 0.10163 0.12828 1 0.0
Se1 Se-1 0.35638 0.32662 0.3709 1 0.0
